data_4122267
loop_
_publ_author_name
'Hwang, Heejun'
'Kim, Jinwoo'
'Jeong, Jisu'
'Chang, Sukbok'

_publ_section_title
;
 Regioselective introduction of heteroatoms at the C-8 position of
 quinoline N-oxides: remote C-h activation using N-oxide as a stepping
 stone.
;
_journal_issue 30
_journal_name_full 'Journal of the American Chemical Society'
_journal_page_first 10770
_journal_page_last 10776
_journal_paper_doi 10.1021/ja5053768
_journal_volume 136
_journal_year 2014
_chemical_formula_moiety 'C9 H6 I N O'
_chemical_formula_sum 'C9 H6 I N O'
_chemical_formula_weight 271.05
_chemical_name_systematic
; 
 ? 
;
_space_group_IT_number 14
_symmetry_cell_setting monoclinic
_symmetry_space_group_name_Hall '-P 2yn'
_symmetry_space_group_name_H-M 'P 1 21/n 1'
_atom_sites_solution_hydrogens geom
_atom_sites_solution_primary direct
_atom_sites_solution_secondary difmap
_audit_creation_method SHELXTL
_cell_angle_alpha 90.00
_cell_angle_beta 96.587(2)
_cell_angle_gamma 90.00
_cell_formula_units_Z 4
_cell_length_a 7.2476(6)
_cell_length_b 8.2748(7)
_cell_length_c 14.1627(12)
_cell_measurement_reflns_used 4056
_cell_measurement_temperature 200(2)
_cell_measurement_theta_max 25.98
_cell_measurement_theta_min 2.83
_cell_volume 843.76(12)
_computing_cell_refinement 'Bruker SMART'
_computing_data_collection 'Bruker SMART'
_computing_data_reduction 'Bruker SAINT'
_computing_molecular_graphics 'Bruker SHELXTL'
_computing_publication_material 'Bruker SHELXTL'
_computing_structure_refinement 'Bruker SHELXTL'
_computing_structure_solution 'Bruker SHELXTL'
_diffrn_ambient_temperature 200(2)
_diffrn_measured_fraction_theta_full 0.965
_diffrn_measured_fraction_theta_max 0.965
_diffrn_measurement_device_type 'CCD area detector'
_diffrn_measurement_method 'phi and omega scans'
_diffrn_radiation_monochromator graphite
_diffrn_radiation_source 'fine-focus sealed tube'
_diffrn_radiation_type MoK\a
_diffrn_radiation_wavelength 0.71073
_diffrn_reflns_av_R_equivalents 0.0177
_diffrn_reflns_av_sigmaI/netI 0.0194
_diffrn_reflns_limit_h_max 8
_diffrn_reflns_limit_h_min -5
_diffrn_reflns_limit_k_max 10
_diffrn_reflns_limit_k_min -10
_diffrn_reflns_limit_l_max 17
_diffrn_reflns_limit_l_min -17
_diffrn_reflns_number 4876
_diffrn_reflns_theta_full 26.01
_diffrn_reflns_theta_max 26.01
_diffrn_reflns_theta_min 2.86
_exptl_absorpt_coefficient_mu 3.740
_exptl_absorpt_correction_T_max 0.8648
_exptl_absorpt_correction_T_min 0.5072
_exptl_absorpt_correction_type multi-scan
_exptl_absorpt_process_details 'Bruker SADABS'
_exptl_crystal_colour 'Light brown'
_exptl_crystal_density_diffrn 2.134
_exptl_crystal_density_method 'not measured'
_exptl_crystal_description Block
_exptl_crystal_F_000 512
_exptl_crystal_size_max 0.21
_exptl_crystal_size_mid 0.11
_exptl_crystal_size_min 0.04
_refine_diff_density_max 0.811
_refine_diff_density_min -1.065
_refine_diff_density_rms 0.205
_refine_ls_extinction_method none
_refine_ls_goodness_of_fit_ref 1.361
_refine_ls_hydrogen_treatment constr
_refine_ls_matrix_type full
_refine_ls_number_parameters 109
_refine_ls_number_reflns 1608
_refine_ls_number_restraints 0
_refine_ls_restrained_S_all 1.361
_refine_ls_R_factor_all 0.0279
_refine_ls_R_factor_gt 0.0206
_refine_ls_shift/su_max 0.000
_refine_ls_shift/su_mean 0.000
_refine_ls_structure_factor_coef Fsqd
_refine_ls_weighting_details 'calc w=1/[\s^2^(Fo^2^)+(0.0000P)^2^+5.8152P] where P=(Fo^2^+2Fc^2^)/3'
_refine_ls_weighting_scheme calc
_refine_ls_wR_factor_gt 0.0427
_refine_ls_wR_factor_ref 0.0820
_reflns_number_gt 1478
_reflns_number_total 1608
_reflns_threshold_expression >2sigma(I)
_cod_data_source_file ja5053768_si_002.cif
_cod_data_source_block No1-a
_cod_depositor_comments
;
The following automatic conversions were performed:

'_symmetry_cell_setting' value 'Monoclinic' changed to 'monoclinic'
according to
/usr/data/users/saulius/crontab/automatic-downloads/rss-feeds/ACS/lib/dictionaries/cif_core.dic
dictionary named 'cif_core.dic' version 2.4.2 from
2011-04-26.

'_exptl_absorpt_correction_type' value 'Multi-scan'
changed to 'multi-scan' according to
/usr/data/users/saulius/crontab/automatic-downloads/rss-feeds/ACS/lib/dictionaries/cif_core.dic
dictionary named 'cif_core.dic' version 2.4.2 from 2011-04-26.

Automatic conversion script
Id: cif_fix_values 2281 2013-09-26 08:29:07Z andrius 

 Adding full bibliography for 4122266--4122269.cif.
;
_cod_original_sg_symbol_H-M P2(1)/n
_cod_database_code 4122267

loop_
_symmetry_equiv_pos_as_xyz
'x, y, z'
'-x+1/2, y+1/2, -z+1/2'
'-x, -y, -z'
'x-1/2, -y-1/2, z-1/2'

loop_
_atom_site_label
_atom_site_type_symbol
_atom_site_fract_x
_atom_site_fract_y
_atom_site_fract_z
_atom_site_U_iso_or_equiv
_atom_site_adp_type
_atom_site_occupancy
_atom_site_symmetry_multiplicity
_atom_site_calc_flag
_atom_site_refinement_flags
N1 N 0.3318(7) 1.0469(6) 0.5969(3) 0.0273(11) Uani 1 1 d .
O1 O 0.3674(7) 0.9801(5) 0.6806(3) 0.0378(11) Uani 1 1 d .
C1 C 0.3722(9) 1.2040(8) 0.5869(5) 0.0348(14) Uani 1 1 d .
H1A H 0.4181 1.2650 0.6414 0.042 Uiso 1 1 calc R
C2 C 0.3483(9) 1.2791(8) 0.4987(5) 0.0383(16) Uani 1 1 d .
H2 H 0.3770 1.3906 0.4937 0.046 Uiso 1 1 calc R
C3 C 0.2842(9) 1.1945(8) 0.4191(5) 0.0362(15) Uani 1 1 d .
H3 H 0.2744 1.2442 0.3583 0.043 Uiso 1 1 calc R
C4 C 0.2324(8) 1.0313(8) 0.4289(4) 0.0304(13) Uani 1 1 d .
C5 C 0.1600(10) 0.9415(9) 0.3481(4) 0.0397(16) Uani 1 1 d .
H5 H 0.1464 0.9912 0.2873 0.048 Uiso 1 1 calc R
C6 C 0.1089(9) 0.7824(9) 0.3572(4) 0.0362(15) Uani 1 1 d .
H6 H 0.0594 0.7224 0.3030 0.043 Uiso 1 1 calc R
C7 C 0.1306(8) 0.7099(8) 0.4471(4) 0.0325(14) Uani 1 1 d .
H7 H 0.0955 0.6000 0.4523 0.039 Uiso 1 1 calc R
C8 C 0.2002(8) 0.7908(7) 0.5277(4) 0.0280(12) Uani 1 1 d .
C9 C 0.2554(8) 0.9544(7) 0.5193(4) 0.0240(12) Uani 1 1 d .
I1 I 0.19643(6) 0.65798(5) 0.65514(3) 0.02993(14) Uani 1 1 d .

loop_
_atom_site_aniso_label
_atom_site_aniso_U_11
_atom_site_aniso_U_22
_atom_site_aniso_U_33
_atom_site_aniso_U_23
_atom_site_aniso_U_13
_atom_site_aniso_U_12
N1 0.027(2) 0.027(3) 0.029(3) -0.002(2) 0.006(2) -0.004(2)
O1 0.055(3) 0.029(2) 0.027(2) -0.0013(19) -0.002(2) 0.002(2)
C1 0.039(4) 0.033(3) 0.034(3) -0.005(3) 0.010(3) -0.005(3)
C2 0.028(3) 0.020(3) 0.068(5) 0.008(3) 0.014(3) 0.001(3)
C3 0.030(3) 0.038(4) 0.041(4) 0.011(3) 0.006(3) -0.002(3)
C4 0.025(3) 0.032(3) 0.036(3) 0.006(3) 0.010(2) 0.007(3)
C5 0.042(4) 0.053(4) 0.024(3) 0.006(3) 0.004(3) 0.001(3)
C6 0.032(3) 0.047(4) 0.028(3) -0.003(3) -0.004(3) 0.002(3)
C7 0.030(3) 0.032(3) 0.034(3) -0.004(3) -0.001(3) -0.005(3)
C8 0.021(3) 0.030(3) 0.032(3) 0.003(3) 0.000(2) -0.002(2)
C9 0.021(3) 0.028(3) 0.023(3) -0.001(2) 0.008(2) 0.006(2)
I1 0.0347(2) 0.0268(2) 0.0272(2) 0.00291(15) -0.00142(16) -0.00181(16)

loop_
_atom_type_symbol
_atom_type_description
_atom_type_scat_dispersion_real
_atom_type_scat_dispersion_imag
_atom_type_scat_source
C C 0.0033 0.0016 'International Tables Vol C Tables 4.2.6.8 and 6.1.1.4'
H H 0.0000 0.0000 'International Tables Vol C Tables 4.2.6.8 and 6.1.1.4'
N N 0.0061 0.0033 'International Tables Vol C Tables 4.2.6.8 and 6.1.1.4'
O O 0.0106 0.0060 'International Tables Vol C Tables 4.2.6.8 and 6.1.1.4'
I I -0.4742 1.8119 'International Tables Vol C Tables 4.2.6.8 and 6.1.1.4'

loop_
_geom_angle_atom_site_label_1
_geom_angle_atom_site_label_2
_geom_angle_atom_site_label_3
_geom_angle
O1 N1 C1 118.8(5)
O1 N1 C9 120.0(5)
C1 N1 C9 121.2(5)
N1 C1 C2 121.4(6)
N1 C1 H1A 119.3
C2 C1 H1A 119.3
C3 C2 C1 120.7(6)
C3 C2 H2 119.7
C1 C2 H2 119.7
C2 C3 C4 118.6(6)
C2 C3 H3 120.7
C4 C3 H3 120.7
C3 C4 C5 120.0(6)
C3 C4 C9 120.8(6)
C5 C4 C9 119.2(6)
C6 C5 C4 120.4(6)
C6 C5 H5 119.8
C4 C5 H5 119.8
C5 C6 C7 119.4(6)
C5 C6 H6 120.3
C7 C6 H6 120.3
C8 C7 C6 122.8(6)
C8 C7 H7 118.6
C6 C7 H7 118.6
C7 C8 C9 118.5(6)
C7 C8 I1 114.7(4)
C9 C8 I1 126.7(4)
N1 C9 C8 123.0(5)
N1 C9 C4 117.2(5)
C8 C9 C4 119.8(5)

loop_
_geom_bond_atom_site_label_1
_geom_bond_atom_site_label_2
_geom_bond_distance
N1 O1 1.307(6)
N1 C1 1.344(8)
N1 C9 1.399(7)
C1 C2 1.388(9)
C1 H1A 0.9500
C2 C3 1.362(10)
C2 H2 0.9500
C3 C4 1.413(9)
C3 H3 0.9500
C4 C5 1.414(9)
C4 C9 1.422(8)
C5 C6 1.378(10)
C5 H5 0.9500
C6 C7 1.399(9)
C6 H6 0.9500
C7 C8 1.369(8)
C7 H7 0.9500
C8 C9 1.421(8)
C8 I1 2.116(6)

loop_
_geom_torsion_atom_site_label_1
_geom_torsion_atom_site_label_2
_geom_torsion_atom_site_label_3
_geom_torsion_atom_site_label_4
_geom_torsion
O1 N1 C1 C2 176.0(6)
C9 N1 C1 C2 -3.1(9)
N1 C1 C2 C3 -0.5(10)
C1 C2 C3 C4 3.6(9)
C2 C3 C4 C5 178.1(6)
C2 C3 C4 C9 -3.1(9)
C3 C4 C5 C6 -179.9(6)
C9 C4 C5 C6 1.3(9)
C4 C5 C6 C7 -0.5(10)
C5 C6 C7 C8 0.4(10)
C6 C7 C8 C9 -1.1(9)
C6 C7 C8 I1 175.0(5)
O1 N1 C9 C8 4.9(8)
C1 N1 C9 C8 -176.1(6)
O1 N1 C9 C4 -175.6(5)
C1 N1 C9 C4 3.5(8)
C7 C8 C9 N1 -178.6(5)
I1 C8 C9 N1 5.8(8)
C7 C8 C9 C4 1.8(8)
I1 C8 C9 C4 -173.7(4)
C3 C4 C9 N1 -0.4(8)
C5 C4 C9 N1 178.5(5)
C3 C4 C9 C8 179.2(5)
C5 C4 C9 C8 -2.0(8)
